data_4347992
loop_
_publ_author_name
'Dolgopolova, Ekaterina A.'
'Rice, Allison M.'
'Smith, Mark D.'
'Shustova, Natalia B.'

_publ_section_title
;
 Photophysics, Dynamics, and Energy Transfer in Rigid Mimics of GFP-based
 Systems.
;
_journal_issue 15
_journal_name_full 'Inorganic chemistry'
_journal_page_first 7257
_journal_page_last 7264
_journal_paper_doi 10.1021/acs.inorgchem.6b00835
_journal_volume 55
_journal_year 2016
_chemical_formula_moiety 'C12 H11 Br N2 O'
_chemical_formula_sum 'C12 H11 Br N2 O'
_chemical_formula_weight 279.14
_space_group_crystal_system triclinic
_space_group_IT_number 2
_space_group_name_Hall '-P 1'
_space_group_name_H-M_alt 'P -1'
_atom_sites_solution_hydrogens geom
_atom_sites_solution_primary direct
_audit_creation_date 2016-03-10
_audit_creation_method
;
Olex2 1.2
(compiled 2016.02.19 svn.r3266 for OlexSys, GUI svn.r5155)
;
_cell_angle_alpha 91.050(2)
_cell_angle_beta 90.542(2)
_cell_angle_gamma 117.540(2)
_cell_formula_units_Z 4
_cell_length_a 7.5315(6)
_cell_length_b 8.0931(7)
_cell_length_c 20.7005(16)
_cell_measurement_reflns_used 3042
_cell_measurement_temperature 100(2)
_cell_measurement_theta_max 25.069
_cell_measurement_theta_min 2.840
_cell_volume 1118.37(16)
_computing_cell_refinement 'SAINT v8.34A (Bruker, 2013)'
_computing_data_collection 'Bruker APEXII v2014.9-0 (Bruker, 2014)'
_computing_data_reduction 'SAINT v8.34A (Bruker, 2013)'
_computing_molecular_graphics 'Olex2 (Dolomanov et al., 2009)'
_computing_publication_material 'Olex2 (Dolomanov et al., 2009)'
_computing_structure_refinement 'XL (Sheldrick, 2008)'
_computing_structure_solution 'ShelXS (Sheldrick, 2008)'
_diffrn_ambient_temperature 100(2)
_diffrn_detector 'Bruker PHOTON-100 area detector'
_diffrn_detector_area_resol_mean 10.4
_diffrn_detector_type 'CMOS area detector'
_diffrn_measured_fraction_theta_full 0.987
_diffrn_measured_fraction_theta_max 0.987
_diffrn_measurement_device 'three-circle diffractometer'
_diffrn_measurement_device_type 'Bruker D8 QUEST'
_diffrn_measurement_method '\w and \f scans'
_diffrn_radiation_monochromator 'mirror optics'
_diffrn_radiation_probe x-ray
_diffrn_radiation_type MoK\a
_diffrn_radiation_wavelength 0.71073
_diffrn_reflns_av_unetI/netI 0.0664
_diffrn_reflns_Laue_measured_fraction_full 0.987
_diffrn_reflns_Laue_measured_fraction_max 0.987
_diffrn_reflns_limit_h_max 9
_diffrn_reflns_limit_h_min -9
_diffrn_reflns_limit_k_max 10
_diffrn_reflns_limit_k_min -10
_diffrn_reflns_limit_l_max 25
_diffrn_reflns_limit_l_min 0
_diffrn_reflns_number 5366
_diffrn_reflns_point_group_measured_fraction_full 0.987
_diffrn_reflns_point_group_measured_fraction_max 0.987
_diffrn_reflns_theta_full 26.498
_diffrn_reflns_theta_max 26.498
_diffrn_reflns_theta_min 2.839
_diffrn_source 'microfocus sealed X-ray tube'
_diffrn_source_type 'Incoatec I\ms'
_exptl_absorpt_coefficient_mu 3.654
_exptl_absorpt_correction_T_max 0.2602
_exptl_absorpt_correction_T_min 0.2127
_exptl_absorpt_correction_type multi-scan
_exptl_absorpt_process_details
;
 TWINABS-2012/1 (Bruker,2012) was used for absorption correction.
 
For component 1:
 wR2(int) was 0.0770 before and 0.0315 after correction.
 The Ratio of minimum to maximum transmission not present.
 The \l/2 correction factor is Not present
 
For component 2:
 wR2(int) was 0.0717 before and 0.0309 after correction.
 The Ratio of minimum to maximum transmission not present.
 The \l/2 correction factor is Not present
;
_exptl_crystal_colour colourless
_exptl_crystal_colour_primary colourless
_exptl_crystal_density_diffrn 1.658
_exptl_crystal_description plate
_exptl_crystal_F_000 560
_exptl_crystal_size_max 0.22
_exptl_crystal_size_mid 0.16
_exptl_crystal_size_min 0.02
_refine_diff_density_max 0.487
_refine_diff_density_min -0.596
_refine_diff_density_rms 0.118
_refine_ls_extinction_method none
_refine_ls_goodness_of_fit_ref 0.995
_refine_ls_hydrogen_treatment constr
_refine_ls_matrix_type full
_refine_ls_number_parameters 294
_refine_ls_number_reflns 5366
_refine_ls_number_restraints 0
_refine_ls_restrained_S_all 0.995
_refine_ls_R_factor_all 0.0553
_refine_ls_R_factor_gt 0.0357
_refine_ls_shift/su_max 0.001
_refine_ls_shift/su_mean 0.000
_refine_ls_structure_factor_coef Fsqd
_refine_ls_weighting_details 'w=1/[\s^2^(Fo^2^)+(0.0319P)^2^] where P=(Fo^2^+2Fc^2^)/3'
_refine_ls_weighting_scheme calc
_refine_ls_wR_factor_gt 0.0582
_refine_ls_wR_factor_ref 0.0616
_reflns_Friedel_coverage 0.000
_reflns_number_gt 4427
_reflns_number_total 5366
_reflns_threshold_expression 'I > 2\s(I)'
_cod_data_source_file ic6b00835_si_008.cif
_cod_data_source_block ead_2_3br
_cod_database_code 4347992
_shelx_space_group_comment
;
The symmetry employed for this shelxl refinement is uniquely defined
by the following loop, which should always be used as a source of
symmetry information in preference to the above space-group names.
They are only intended as comments.
;
_shelx_estimated_absorpt_t_max 0.931
_shelx_estimated_absorpt_t_min 0.500
_olex2_refinement_description
;
1. Twinned data refinement
 Scales: 0.4952(6) 0.5048(6)
2. Fixed Uiso
 At 1.2 times of:
  All C(H) groups
 At 1.5 times of:
  All C(H,H,H) groups
3.a Aromatic/amide H refined with riding coordinates:
 C6A(H6A), C8A(H8A), C9A(H9A), C10A(H10A), C12A(H12A), C6B(H6B), C8B(H8B),
 C9B(H9B), C10B(H10B), C12B(H12B)
3.b Idealised Me refined as rotating group:
 C4A(H4AA,H4AB,H4AC), C5A(H5AA,H5AB,H5AC), C4B(H4BA,H4BB,H4BC), C5B(H5BA,H5BB,
 H5BC)
;
_shelx_shelxl_version_number 2014/7
_olex2_submission_special_instructions 'No special instructions were received'

loop_
_space_group_symop_operation_xyz
'x, y, z'
'-x, -y, -z'

loop_
_atom_site_label
_atom_site_type_symbol
_atom_site_fract_x
_atom_site_fract_y
_atom_site_fract_z
_atom_site_U_iso_or_equiv
_atom_site_adp_type
_atom_site_occupancy
_atom_site_site_symmetry_order
_atom_site_calc_flag
_atom_site_refinement_flags_posn
Br1A Br 0.04302(6) 0.53162(5) 0.23337(2) 0.02046(12) Uani 1 1 d .
O1A O 0.6585(4) 0.9730(3) -0.07712(13) 0.0186(7) Uani 1 1 d .
N1A N 0.9039(4) 0.8747(4) -0.08301(15) 0.0121(8) Uani 1 1 d .
N2A N 0.8393(4) 0.6975(4) 0.00538(16) 0.0118(7) Uani 1 1 d .
C1A C 0.7410(6) 0.8863(5) -0.0562(2) 0.0138(10) Uani 1 1 d .
C2A C 0.7019(5) 0.7687(4) 0.0017(2) 0.0125(9) Uani 1 1 d .
C3A C 0.9522(5) 0.7624(5) -0.04489(19) 0.0133(9) Uani 1 1 d .
C4A C 1.1231(5) 0.7259(5) -0.0614(2) 0.0163(10) Uani 1 1 d .
H4AA H 1.1023 0.6706 -0.1051 0.024 Uiso 1 1 calc GR
H4AB H 1.1316 0.6396 -0.0304 0.024 Uiso 1 1 calc GR
H4AC H 1.2479 0.8434 -0.0595 0.024 Uiso 1 1 calc GR
C5A C 1.0009(5) 0.9691(5) -0.14156(19) 0.0187(10) Uani 1 1 d .
H5AA H 0.9225 1.0240 -0.1614 0.028 Uiso 1 1 calc GR
H5AB H 1.0097 0.8791 -0.1720 0.028 Uiso 1 1 calc GR
H5AC H 1.1359 1.0677 -0.1307 0.028 Uiso 1 1 calc GR
C6A C 0.5518(5) 0.7427(4) 0.04223(18) 0.0114(9) Uani 1 1 d .
H6A H 0.4741 0.8028 0.0306 0.014 Uiso 1 1 calc R
C7A C 0.4923(5) 0.6365(5) 0.10074(19) 0.0117(9) Uani 1 1 d .
C8A C 0.5858(5) 0.5392(4) 0.12624(19) 0.0150(10) Uani 1 1 d .
H8A H 0.6955 0.5382 0.1043 0.018 Uiso 1 1 calc R
C9A C 0.5223(5) 0.4430(5) 0.18324(19) 0.0162(10) Uani 1 1 d .
H9A H 0.5888 0.3771 0.1998 0.019 Uiso 1 1 calc R
C10A C 0.3637(5) 0.4425(5) 0.21580(19) 0.0144(9) Uani 1 1 d .
H10A H 0.3215 0.3793 0.2553 0.017 Uiso 1 1 calc R
C11A C 0.2669(5) 0.5365(5) 0.1896(2) 0.0142(9) Uani 1 1 d .
C12A C 0.3285(5) 0.6345(5) 0.13359(19) 0.0129(9) Uani 1 1 d .
H12A H 0.2613 0.7000 0.1173 0.016 Uiso 1 1 calc R
Br1B Br 0.97432(6) -0.11022(5) 0.31313(2) 0.02135(13) Uani 1 1 d .
O1B O 0.9210(4) 0.7005(3) 0.50286(14) 0.0170(6) Uani 1 1 d .
N1B N 0.6469(4) 0.7302(4) 0.46515(15) 0.0127(8) Uani 1 1 d .
N2B N 0.5187(4) 0.4988(4) 0.38849(15) 0.0139(8) Uani 1 1 d .
C1B C 0.7754(6) 0.6512(5) 0.46709(19) 0.0128(9) Uani 1 1 d .
C2B C 0.6886(6) 0.4996(5) 0.41772(19) 0.0104(9) Uani 1 1 d .
C3B C 0.4990(6) 0.6344(5) 0.4180(2) 0.0150(10) Uani 1 1 d .
C4B C 0.3394(5) 0.6877(5) 0.4043(2) 0.0164(10) Uani 1 1 d .
H4BA H 0.2586 0.6695 0.4429 0.025 Uiso 1 1 calc GR
H4BB H 0.2537 0.6097 0.3685 0.025 Uiso 1 1 calc GR
H4BC H 0.4000 0.8190 0.3925 0.025 Uiso 1 1 calc GR
C5B C 0.6714(5) 0.8871(5) 0.5063(2) 0.0179(10) Uani 1 1 d .
H5BA H 0.7533 0.8949 0.5445 0.027 Uiso 1 1 calc GR
H5BB H 0.5398 0.8695 0.5200 0.027 Uiso 1 1 calc GR
H5BC H 0.7378 1.0025 0.4823 0.027 Uiso 1 1 calc GR
C6B C 0.7737(5) 0.3879(5) 0.40597(19) 0.0132(10) Uani 1 1 d .
H6B H 0.8878 0.4138 0.4324 0.016 Uiso 1 1 calc R
C7B C 0.7198(5) 0.2336(5) 0.35937(19) 0.0128(9) Uani 1 1 d .
C8B C 0.5573(5) 0.1715(5) 0.31584(19) 0.0155(9) Uani 1 1 d .
H8B H 0.4699 0.2265 0.3167 0.019 Uiso 1 1 calc R
C9B C 0.5237(5) 0.0279(5) 0.27089(19) 0.0147(9) Uani 1 1 d .
H9B H 0.4145 -0.0125 0.2409 0.018 Uiso 1 1 calc R
C10B C 0.6455(5) -0.0542(5) 0.2696(2) 0.0177(10) Uani 1 1 d .
H10B H 0.6218 -0.1516 0.2391 0.021 Uiso 1 1 calc R
C11B C 0.8039(5) 0.0057(5) 0.3132(2) 0.0125(9) Uani 1 1 d .
C12B C 0.8443(5) 0.1477(4) 0.35795(19) 0.0133(9) Uani 1 1 d .
H12B H 0.9548 0.1867 0.3873 0.016 Uiso 1 1 calc R

loop_
_atom_site_aniso_label
_atom_site_aniso_U_11
_atom_site_aniso_U_22
_atom_site_aniso_U_33
_atom_site_aniso_U_23
_atom_site_aniso_U_13
_atom_site_aniso_U_12
Br1A 0.0178(2) 0.0280(2) 0.0184(3) 0.0007(2) 0.0050(2) 0.0129(2)
O1A 0.0219(16) 0.0185(15) 0.0205(19) 0.0063(13) 0.0032(13) 0.0133(13)
N1A 0.0142(18) 0.0132(17) 0.0105(18) 0.0033(14) 0.0035(15) 0.0075(14)
N2A 0.0136(18) 0.0100(16) 0.0139(19) 0.0011(15) 0.0016(16) 0.0071(14)
C1A 0.013(2) 0.011(2) 0.013(2) -0.0036(19) 0.0015(19) 0.0023(18)
C2A 0.011(2) 0.0122(19) 0.012(2) -0.0001(19) 0.0004(19) 0.0040(17)
C3A 0.012(2) 0.011(2) 0.015(2) -0.0014(18) -0.0025(19) 0.0039(17)
C4A 0.013(2) 0.015(2) 0.022(3) 0.0009(19) 0.0027(19) 0.0074(18)
C5A 0.023(2) 0.015(2) 0.017(2) 0.0068(19) 0.005(2) 0.0072(19)
C6A 0.010(2) 0.0085(19) 0.018(3) -0.0015(18) -0.0046(19) 0.0067(16)
C7A 0.008(2) 0.0095(19) 0.014(2) -0.0022(18) -0.0042(17) 0.0014(17)
C8A 0.011(2) 0.014(2) 0.021(3) 0.0005(19) 0.0034(19) 0.0063(18)
C9A 0.012(2) 0.018(2) 0.016(2) 0.0030(19) -0.001(2) 0.0042(18)
C10A 0.015(2) 0.015(2) 0.013(2) 0.0043(18) -0.0023(18) 0.0068(18)
C11A 0.008(2) 0.012(2) 0.018(2) -0.0028(19) 0.0050(19) 0.0011(18)
C12A 0.014(2) 0.011(2) 0.016(2) -0.0014(18) -0.0001(19) 0.0079(18)
Br1B 0.0244(3) 0.0233(2) 0.0238(3) 0.0010(2) 0.0050(2) 0.0173(2)
O1B 0.0169(15) 0.0144(14) 0.0196(17) -0.0019(13) -0.0040(14) 0.0072(12)
N1B 0.0124(18) 0.0117(17) 0.014(2) -0.0011(15) 0.0004(16) 0.0061(14)
N2B 0.0107(18) 0.0148(18) 0.017(2) 0.0009(15) 0.0007(15) 0.0068(15)
C1B 0.013(2) 0.012(2) 0.016(3) 0.0090(18) 0.005(2) 0.0066(18)
C2B 0.013(2) 0.009(2) 0.006(2) -0.0005(18) 0.0012(18) 0.0025(18)
C3B 0.012(2) 0.015(2) 0.018(3) 0.009(2) 0.0057(19) 0.0052(19)
C4B 0.016(2) 0.020(2) 0.014(2) 0.0038(19) 0.0016(19) 0.0099(19)
C5B 0.015(2) 0.015(2) 0.024(3) -0.004(2) -0.005(2) 0.0070(18)
C6B 0.009(2) 0.014(2) 0.012(2) 0.0060(19) -0.0033(18) 0.0014(18)
C7B 0.012(2) 0.014(2) 0.013(2) 0.0034(18) 0.0044(18) 0.0067(18)
C8B 0.015(2) 0.017(2) 0.018(2) 0.000(2) -0.001(2) 0.0102(17)
C9B 0.013(2) 0.012(2) 0.015(2) 0.003(2) -0.001(2) 0.0028(18)
C10B 0.018(2) 0.013(2) 0.020(3) 0.0003(19) 0.007(2) 0.0056(19)
C11B 0.014(2) 0.015(2) 0.012(2) 0.005(2) 0.007(2) 0.0091(17)
C12B 0.012(2) 0.014(2) 0.013(2) 0.0003(19) 0.0003(18) 0.0048(18)

loop_
_atom_type_symbol
_atom_type_description
_atom_type_scat_dispersion_real
_atom_type_scat_dispersion_imag
_atom_type_scat_source
C C 0.0033 0.0016 'International Tables Vol C Tables 4.2.6.8 and 6.1.1.4'
H H 0.0000 0.0000 'International Tables Vol C Tables 4.2.6.8 and 6.1.1.4'
Br Br -0.2901 2.4595 'International Tables Vol C Tables 4.2.6.8 and 6.1.1.4'
N N 0.0061 0.0033 'International Tables Vol C Tables 4.2.6.8 and 6.1.1.4'
O O 0.0106 0.0060 'International Tables Vol C Tables 4.2.6.8 and 6.1.1.4'

loop_
_geom_angle_atom_site_label_1
_geom_angle_atom_site_label_2
_geom_angle_atom_site_label_3
_geom_angle
C1A N1A C5A 123.5(3)
C3A N1A C1A 108.5(3)
C3A N1A C5A 128.0(3)
C3A N2A C2A 104.9(3)
O1A C1A N1A 126.5(4)
O1A C1A C2A 131.5(4)
N1A C1A C2A 102.0(3)
N2A C2A C1A 110.0(3)
C6A C2A N2A 128.7(4)
C6A C2A C1A 121.3(4)
N1A C3A C4A 120.7(3)
N2A C3A N1A 114.5(3)
N2A C3A C4A 124.8(3)
C3A C4A H4AA 109.5
C3A C4A H4AB 109.5
C3A C4A H4AC 109.5
H4AA C4A H4AB 109.5
H4AA C4A H4AC 109.5
H4AB C4A H4AC 109.5
N1A C5A H5AA 109.5
N1A C5A H5AB 109.5
N1A C5A H5AC 109.5
H5AA C5A H5AB 109.5
H5AA C5A H5AC 109.5
H5AB C5A H5AC 109.5
C2A C6A H6A 115.3
C2A C6A C7A 129.4(4)
C7A C6A H6A 115.3
C8A C7A C6A 124.6(3)
C8A C7A C12A 118.5(3)
C12A C7A C6A 117.0(3)
C7A C8A H8A 119.3
C7A C8A C9A 121.3(4)
C9A C8A H8A 119.3
C8A C9A H9A 119.8
C10A C9A C8A 120.3(4)
C10A C9A H9A 119.8
C9A C10A H10A 120.7
C9A C10A C11A 118.5(4)
C11A C10A H10A 120.7
C10A C11A Br1A 118.8(3)
C12A C11A Br1A 119.0(3)
C12A C11A C10A 122.1(3)
C7A C12A H12A 120.4
C11A C12A C7A 119.2(4)
C11A C12A H12A 120.4
C1B N1B C3B 108.2(3)
C1B N1B C5B 123.5(3)
C3B N1B C5B 128.3(3)
C3B N2B C2B 105.1(3)
O1B C1B N1B 125.7(4)
O1B C1B C2B 131.1(4)
N1B C1B C2B 103.2(3)
N2B C2B C1B 109.8(3)
C6B C2B N2B 129.6(4)
C6B C2B C1B 120.6(4)
N1B C3B C4B 120.9(4)
N2B C3B N1B 113.7(4)
N2B C3B C4B 125.4(4)
C3B C4B H4BA 109.5
C3B C4B H4BB 109.5
C3B C4B H4BC 109.5
H4BA C4B H4BB 109.5
H4BA C4B H4BC 109.5
H4BB C4B H4BC 109.5
N1B C5B H5BA 109.5
N1B C5B H5BB 109.5
N1B C5B H5BC 109.5
H5BA C5B H5BB 109.5
H5BA C5B H5BC 109.5
H5BB C5B H5BC 109.5
C2B C6B H6B 114.6
C2B C6B C7B 130.8(4)
C7B C6B H6B 114.6
C8B C7B C6B 124.2(4)
C8B C7B C12B 119.0(4)
C12B C7B C6B 116.7(4)
C7B C8B H8B 120.1
C7B C8B C9B 119.8(4)
C9B C8B H8B 120.1
C8B C9B H9B 119.6
C10B C9B C8B 120.8(4)
C10B C9B H9B 119.6
C9B C10B H10B 120.4
C9B C10B C11B 119.1(4)
C11B C10B H10B 120.4
C10B C11B Br1B 119.9(3)
C10B C11B C12B 122.2(4)
C12B C11B Br1B 117.9(3)
C7B C12B H12B 120.5
C11B C12B C7B 118.9(4)
C11B C12B H12B 120.5

loop_
_geom_bond_atom_site_label_1
_geom_bond_atom_site_label_2
_geom_bond_distance
Br1A C11A 1.906(4)
O1A C1A 1.214(4)
N1A C1A 1.393(5)
N1A C3A 1.381(4)
N1A C5A 1.457(4)
N2A C2A 1.400(4)
N2A C3A 1.306(5)
C1A C2A 1.490(5)
C2A C6A 1.353(5)
C3A C4A 1.489(5)
C4A H4AA 0.9800
C4A H4AB 0.9800
C4A H4AC 0.9800
C5A H5AA 0.9800
C5A H5AB 0.9800
C5A H5AC 0.9800
C6A H6A 0.9500
C6A C7A 1.448(5)
C7A C8A 1.384(5)
C7A C12A 1.408(5)
C8A H8A 0.9500
C8A C9A 1.388(5)
C9A H9A 0.9500
C9A C10A 1.376(5)
C10A H10A 0.9500
C10A C11A 1.387(5)
C11A C12A 1.376(5)
C12A H12A 0.9500
Br1B C11B 1.908(4)
O1B C1B 1.216(4)
N1B C1B 1.386(5)
N1B C3B 1.396(5)
N1B C5B 1.453(5)
N2B C2B 1.408(5)
N2B C3B 1.313(5)
C1B C2B 1.475(5)
C2B C6B 1.348(5)
C3B C4B 1.480(5)
C4B H4BA 0.9800
C4B H4BB 0.9800
C4B H4BC 0.9800
C5B H5BA 0.9800
C5B H5BB 0.9800
C5B H5BC 0.9800
C6B H6B 0.9500
C6B C7B 1.461(5)
C7B C8B 1.398(5)
C7B C12B 1.402(5)
C8B H8B 0.9500
C8B C9B 1.401(5)
C9B H9B 0.9500
C9B C10B 1.359(5)
C10B H10B 0.9500
C10B C11B 1.379(5)
C11B C12B 1.380(5)
C12B H12B 0.9500

loop_
_geom_torsion_atom_site_label_1
_geom_torsion_atom_site_label_2
_geom_torsion_atom_site_label_3
_geom_torsion_atom_site_label_4
_geom_torsion
Br1A C11A C12A C7A -179.2(3)
O1A C1A C2A N2A -179.9(4)
O1A C1A C2A C6A 0.0(6)
N1A C1A C2A N2A 0.0(4)
N1A C1A C2A C6A 179.9(3)
N2A C2A C6A C7A 0.7(6)
C1A N1A C3A N2A -0.4(4)
C1A N1A C3A C4A -179.4(3)
C1A C2A C6A C7A -179.2(3)
C2A N2A C3A N1A 0.4(4)
C2A N2A C3A C4A 179.3(3)
C2A C6A C7A C8A 0.2(6)
C2A C6A C7A C12A 179.9(4)
C3A N1A C1A O1A -179.9(4)
C3A N1A C1A C2A 0.2(4)
C3A N2A C2A C1A -0.2(4)
C3A N2A C2A C6A 179.9(4)
C5A N1A C1A O1A 0.3(6)
C5A N1A C1A C2A -179.6(3)
C5A N1A C3A N2A 179.4(3)
C5A N1A C3A C4A 0.4(5)
C6A C7A C8A C9A 178.9(3)
C6A C7A C12A C11A -179.6(3)
C7A C8A C9A C10A 0.0(6)
C8A C7A C12A C11A 0.0(5)
C8A C9A C10A C11A 1.4(5)
C9A C10A C11A Br1A 178.5(3)
C9A C10A C11A C12A -2.1(6)
C10A C11A C12A C7A 1.4(6)
C12A C7A C8A C9A -0.7(5)
Br1B C11B C12B C7B -179.3(3)
O1B C1B C2B N2B -179.7(4)
O1B C1B C2B C6B -0.2(6)
N1B C1B C2B N2B 1.2(4)
N1B C1B C2B C6B -179.3(3)
N2B C2B C6B C7B 0.8(7)
C1B N1B C3B N2B 0.0(4)
C1B N1B C3B C4B -179.7(3)
C1B C2B C6B C7B -178.5(3)
C2B N2B C3B N1B 0.8(4)
C2B N2B C3B C4B -179.5(3)
C2B C6B C7B C8B -0.1(6)
C2B C6B C7B C12B 178.1(4)
C3B N1B C1B O1B -179.9(3)
C3B N1B C1B C2B -0.7(4)
C3B N2B C2B C1B -1.3(4)
C3B N2B C2B C6B 179.4(4)
C5B N1B C1B O1B 0.5(6)
C5B N1B C1B C2B 179.7(3)
C5B N1B C3B N2B 179.6(3)
C5B N1B C3B C4B -0.2(6)
C6B C7B C8B C9B 176.9(3)
C6B C7B C12B C11B -177.7(3)
C7B C8B C9B C10B 1.0(6)
C8B C7B C12B C11B 0.6(5)
C8B C9B C10B C11B -0.1(6)
C9B C10B C11B Br1B 179.0(3)
C9B C10B C11B C12B -0.5(6)
C10B C11B C12B C7B 0.3(6)
C12B C7B C8B C9B -1.2(5)

loop_
_twin_individual_id
_twin_individual_mass_fraction_refined
1 0.4952(6)
2 0.5048(6)
